data_7705592
loop_
_publ_author_name
'Bernd, Marco A.'
'Bauer, Elisabeth B.'
'Oberkofler, Jens'
'Bauer, Andreas'
'Reich, Robert M.'
'K\"uhn, Fritz E'

_publ_section_title
;
 Macrocyclic NHC complexes of group 10 elements with enlarged aromaticity
 for biological studies.
;
_journal_issue 40
_journal_name_full 'Dalton transactions (Cambridge, England : 2003)'
_journal_page_first 14106
_journal_page_last 14114
_journal_paper_doi 10.1039/d0dt02598d
_journal_volume 49
_journal_year 2020
_chemical_compound_source 'see text'
_chemical_formula_moiety 'C32 H24 N8 Pd, 2(C F3 O3 S), C2 H6 O S'
_chemical_formula_sum 'C36 H30 F6 N8 O7 Pd S3'
_chemical_formula_weight 1003.26
_space_group_IT_number 14
_space_group_name_Hall '-P 2ybc'
_space_group_name_H-M_alt 'P 1 21/c 1'
_symmetry_cell_setting monoclinic
_symmetry_Int_Tables_number 14
_symmetry_space_group_name_Hall '-P 2ybc'
_symmetry_space_group_name_H-M 'P 1 21/c 1'
_atom_sites_solution_hydrogens geom
_audit_update_record
;
2020-07-22 deposited with the CCDC.	2020-09-03 downloaded from the CCDC.
;
_cell_angle_alpha 90
_cell_angle_beta 116.674(3)
_cell_angle_gamma 90
_cell_formula_units_Z 4
_cell_length_a 17.3811(14)
_cell_length_b 14.4850(12)
_cell_length_c 16.7476(13)
_cell_measurement_reflns_used 9077
_cell_measurement_temperature 100
_cell_measurement_theta_max 25.6749
_cell_measurement_theta_min 2.6743
_cell_volume 3767.7(5)
_computing_cell_refinement 'SAINT (Bruker, 2017)'
_computing_data_collection 'APEX III Control Software (Bruker, 2016)'
_computing_data_reduction 'SAINT (Bruker, 2017)'
_computing_molecular_graphics 'PLATON (Spek, 2011)'
_computing_publication_material 'PLATON (Spek, 2011), enCIFer (Allen, 2014)'
_computing_structure_refinement 'SHELXL2014 (Sheldrick, 2014), SHELXLE (Huebschle, 2011)'
_computing_structure_solution 'SHELXT (Sheldrick, 2015)'
_diffrn_ambient_temperature 100
_diffrn_detector ' CMOS plate '
_diffrn_detector_area_resol_mean 16
_diffrn_measured_fraction_theta_full 1.000
_diffrn_measured_fraction_theta_max 1.000
_diffrn_measurement_device ' \k-geometry diffractometer '
_diffrn_measurement_device_type ' Bruker Photon CMOS '
_diffrn_measurement_method ' phi- and omega-rotation '
_diffrn_radiation_monochromator 'Helios optic'
_diffrn_radiation_probe x-ray
_diffrn_radiation_source 'IMS microsource'
_diffrn_radiation_type MoK\a
_diffrn_radiation_wavelength 0.71073
_diffrn_reflns_av_R_equivalents 0.0661
_diffrn_reflns_av_unetI/netI 0.0236
_diffrn_reflns_limit_h_max 20
_diffrn_reflns_limit_h_min -20
_diffrn_reflns_limit_k_max 17
_diffrn_reflns_limit_k_min -17
_diffrn_reflns_limit_l_max 20
_diffrn_reflns_limit_l_min -19
_diffrn_reflns_number 114167
_diffrn_reflns_reduction_process
;
;
_diffrn_reflns_theta_full 25.24
_diffrn_reflns_theta_max 25.35
_diffrn_reflns_theta_min 1.92
_exptl_absorpt_coefficient_mu 0.752
_exptl_absorpt_correction_T_max 0.7453
_exptl_absorpt_correction_T_min 0.6675
_exptl_absorpt_correction_type multi-scan
_exptl_absorpt_process_details 'SADABS 2016/2, Bruker, 2016'
_exptl_crystal_colour 'clear colourless'
_exptl_crystal_density_diffrn 1.769
_exptl_crystal_density_method 'Not Measured'
_exptl_crystal_description plate
_exptl_crystal_F_000 2024
_exptl_crystal_size_max 0.266
_exptl_crystal_size_mid 0.122
_exptl_crystal_size_min 0.035
_refine_diff_density_max 0.669
_refine_diff_density_min -0.658
_refine_diff_density_rms 0.087
_refine_ls_extinction_method none
_refine_ls_goodness_of_fit_ref 1.138
_refine_ls_hydrogen_treatment constr
_refine_ls_matrix_type full
_refine_ls_number_parameters 591
_refine_ls_number_reflns 6898
_refine_ls_number_restraints 108
_refine_ls_restrained_S_all 1.133
_refine_ls_R_factor_all 0.0446
_refine_ls_R_factor_gt 0.0378
_refine_ls_shift/su_max 0.001
_refine_ls_shift/su_mean 0.000
_refine_ls_structure_factor_coef Fsqd
_refine_ls_weighting_details 'W=1/[\S^2^(FO^2^)+(0.0118P)^2^+15.0882P] WHERE P=(FO^2^+2FC^2^)/3'
_refine_ls_weighting_scheme calc
_refine_ls_wR_factor_gt 0.0830
_refine_ls_wR_factor_ref 0.0857
_reflns_number_gt 6121
_reflns_number_total 6898
_reflns_threshold_expression I>2\s(I)
_cod_data_source_file d0dt02598d2.cif
_cod_data_source_block berma12_0ma
_cod_depositor_comments 'Adding full bibliography for 7705591--7705593.cif.'
_cod_original_sg_symbol_H-M 'P 21/c'
_cod_database_code 7705592

loop_
_space_group_symop_id
_space_group_symop_operation_xyz
1 x,y,z
2 -x,1/2+y,1/2-z
3 -x,-y,-z
4 x,1/2-y,1/2+z

loop_
_atom_site_label
_atom_site_type_symbol
_atom_site_fract_x
_atom_site_fract_y
_atom_site_fract_z
_atom_site_U_iso_or_equiv
_atom_site_adp_type
_atom_site_occupancy
_atom_site_site_symmetry_order
_atom_site_calc_flag
_atom_site_refinement_flags_posn
_atom_site_refinement_flags_adp
_atom_site_refinement_flags_occupancy
_atom_site_disorder_assembly
_atom_site_disorder_group
Pd1 Pd 0.56063(2) 0.09866(2) 0.74182(2) 0.01225(8) Uani 1 1 d . . . . .
O1 O 0.77370(17) 0.45783(19) 0.69791(18) 0.0272(6) Uani 1 1 d . . . . .
S1 S 0.78868(6) 0.36617(7) 0.73641(6) 0.01840(19) Uani 1 1 d . . . . .
F1 F 0.95035(14) 0.40093(18) 0.78163(17) 0.0358(6) Uani 1 1 d . . . . .
N1 N 0.75209(17) 0.1057(2) 0.81170(18) 0.0146(6) Uani 1 1 d . . . . .
C1 C 0.6839(2) 0.1099(2) 0.8299(2) 0.0148(7) Uani 1 1 d . . . . .
N2 N 0.71636(18) 0.1217(2) 0.91904(19) 0.0151(6) Uani 1 1 d . . . . .
O2 O 0.74340(18) 0.3456(2) 0.78773(18) 0.0354(7) Uani 1 1 d . . . . .
S2 S 0.31882(6) 0.30941(7) 0.73757(6) 0.0202(2) Uani 1 1 d . . . . .
F2 F 0.93214(17) 0.28869(18) 0.85395(17) 0.0405(6) Uani 1 1 d . . . . .
C2 C 0.8294(2) 0.1114(2) 0.8904(2) 0.0163(7) Uani 1 1 d . . . . .
N3 N 0.57923(18) 0.1183(2) 0.92830(19) 0.0146(6) Uani 1 1 d . . . . .
O3 O 0.78696(17) 0.29346(19) 0.67654(17) 0.0246(6) Uani 1 1 d . . . . .
F3 F 0.91322(16) 0.42752(19) 0.88611(16) 0.0417(7) Uani 1 1 d . . . . .
C3 C 0.9146(2) 0.1038(3) 0.9049(2) 0.0202(8) Uani 1 1 d . . . . .
H3 H 0.9297 0.0949 0.8575 0.024 Uiso 1 1 calc R U . . .
N4 N 0.44796(18) 0.0868(2) 0.83387(18) 0.0143(6) Uani 1 1 d . . . . .
O4 O 0.37852(17) 0.2875(2) 0.70317(19) 0.0291(6) Uani 1 1 d . . . . .
F4 F 0.24154(15) 0.41879(16) 0.59865(15) 0.0302(5) Uani 1 1 d . . . . .
C4 C 0.9755(2) 0.1101(3) 0.9932(3) 0.0267(9) Uani 1 1 d . . . . .
H4 H 1.0347 0.1059 1.0070 0.032 Uiso 1 1 calc R U . . .
N5 N 0.37001(17) 0.0782(2) 0.67145(18) 0.0144(6) Uani 1 1 d . . . . .
O5 O 0.34133(17) 0.3895(2) 0.79538(17) 0.0270(6) Uani 1 1 d . . . . .
F5 F 0.18774(16) 0.28255(17) 0.57975(16) 0.0366(6) Uani 1 1 d . . . . .
C5 C 0.9532(2) 0.1224(3) 1.0624(3) 0.0280(9) Uani 1 1 d . . . . .
H5 H 0.9976 0.1261 1.1220 0.034 Uiso 1 1 calc R U . . .
N6 N 0.40264(18) 0.1107(2) 0.56447(18) 0.0145(6) Uani 1 1 d . . . . .
O6 O 0.28640(19) 0.2322(2) 0.76734(19) 0.0334(7) Uani 1 1 d . . . . .
F6 F 0.16379(14) 0.37964(18) 0.66363(16) 0.0326(6) Uani 1 1 d . . . . .
C6 C 0.8683(2) 0.1294(3) 1.0472(2) 0.0229(8) Uani 1 1 d . . . . .
H6 H 0.8532 0.1387 1.0945 0.027 Uiso 1 1 calc R U . . .
C7 C 0.8067(2) 0.1222(2) 0.9591(2) 0.0168(7) Uani 1 1 d . . . . .
N7 N 0.53906(18) 0.1197(2) 0.55401(18) 0.0143(6) Uani 1 1 d . . . . .
C8 C 0.6722(2) 0.1325(3) 0.9746(2) 0.0164(7) Uani 1 1 d . . . . .
H8A H 0.6835 0.1955 1.0003 0.020 Uiso 1 1 calc R U . . .
H8B H 0.6971 0.0882 1.0249 0.020 Uiso 1 1 calc R U . . .
N8 N 0.67288(17) 0.1077(2) 0.64942(18) 0.0143(6) Uani 1 1 d . . . . .
C9 C 0.5286(2) 0.0969(2) 0.8416(2) 0.0141(7) Uani 1 1 d . . . . .
C10 C 0.5312(2) 0.1223(2) 0.9766(2) 0.0155(7) Uani 1 1 d . . . . .
C11 C 0.5536(2) 0.1430(3) 1.0650(2) 0.0181(7) Uani 1 1 d . . . . .
H11 H 0.6111 0.1582 1.1061 0.022 Uiso 1 1 calc R U . . .
C12 C 0.4882(2) 0.1404(3) 1.0905(2) 0.0204(8) Uani 1 1 d . . . . .
H12 H 0.5010 0.1545 1.1506 0.024 Uiso 1 1 calc R U . . .
C13 C 0.4031(2) 0.1175(3) 1.0298(2) 0.0196(8) Uani 1 1 d . . . . .
H13 H 0.3602 0.1154 1.0502 0.023 Uiso 1 1 calc R U . . .
C14 C 0.3805(2) 0.0980(3) 0.9411(2) 0.0183(7) Uani 1 1 d . . . . .
H14 H 0.3229 0.0834 0.8998 0.022 Uiso 1 1 calc R U . . .
C15 C 0.4465(2) 0.1010(2) 0.9157(2) 0.0149(7) Uani 1 1 d . . . . .
C16 C 0.3743(2) 0.0476(3) 0.7562(2) 0.0167(7) Uani 1 1 d . . . . .
H16A H 0.3784 -0.0206 0.7593 0.020 Uiso 1 1 calc R U . . .
H16B H 0.3205 0.0654 0.7587 0.020 Uiso 1 1 calc R U . . .
C17 C 0.4367(2) 0.0939(2) 0.6531(2) 0.0137(7) Uani 1 1 d . . . . .
C18 C 0.2919(2) 0.0841(2) 0.5941(2) 0.0166(7) Uani 1 1 d . . . . .
C19 C 0.2075(2) 0.0691(3) 0.5786(2) 0.0199(8) Uani 1 1 d . . . . .
H19 H 0.1934 0.0533 0.6255 0.024 Uiso 1 1 calc R U . . .
C20 C 0.1449(2) 0.0782(3) 0.4909(3) 0.0239(8) Uani 1 1 d . . . . .
H20 H 0.0863 0.0682 0.4773 0.029 Uiso 1 1 calc R U . . .
C21 C 0.1658(2) 0.1018(3) 0.4222(3) 0.0236(8) Uani 1 1 d . . . . .
H21 H 0.1208 0.1074 0.3631 0.028 Uiso 1 1 calc R U . . .
C22 C 0.2505(2) 0.1173(3) 0.4373(2) 0.0209(8) Uani 1 1 d . . . . .
H22 H 0.2648 0.1344 0.3908 0.025 Uiso 1 1 calc R U . . .
C23 C 0.3125(2) 0.1060(2) 0.5253(2) 0.0171(7) Uani 1 1 d . . . . .
C24 C 0.4460(2) 0.1366(3) 0.5111(2) 0.0161(7) Uani 1 1 d . . . . .
H24A H 0.4359 0.2031 0.4965 0.019 Uiso 1 1 calc R U . . .
H24B H 0.4197 0.1019 0.4542 0.019 Uiso 1 1 calc R U . . .
C25 C 0.5926(2) 0.1082(2) 0.6423(2) 0.0145(7) Uani 1 1 d . . . . .
C32 C 0.7530(2) 0.0838(3) 0.7275(2) 0.0165(7) Uani 1 1 d . . . . .
H32A H 0.7638 0.0169 0.7260 0.020 Uiso 1 1 calc R U . . .
H32B H 0.8011 0.1174 0.7242 0.020 Uiso 1 1 calc R U . . .
C31 C 0.6722(2) 0.1195(2) 0.5661(2) 0.0162(7) Uani 1 1 d . . . . .
C30 C 0.7385(2) 0.1239(2) 0.5418(2) 0.0170(7) Uani 1 1 d . . . . .
H30 H 0.7971 0.1169 0.5841 0.020 Uiso 1 1 calc R U . . .
C29 C 0.7139(2) 0.1391(2) 0.4516(2) 0.0180(7) Uani 1 1 d . . . . .
H29 H 0.7569 0.1434 0.4315 0.022 Uiso 1 1 calc R U . . .
C28 C 0.6272(2) 0.1482(2) 0.3898(2) 0.0182(7) Uani 1 1 d . . . . .
H28 H 0.6132 0.1588 0.3288 0.022 Uiso 1 1 calc R U . . .
C27 C 0.5611(2) 0.1423(2) 0.4143(2) 0.0174(7) Uani 1 1 d . . . . .
H27 H 0.5023 0.1479 0.3720 0.021 Uiso 1 1 calc R U . . .
C26 C 0.5860(2) 0.1276(2) 0.5048(2) 0.0149(7) Uani 1 1 d . . . . .
C34 C 0.2231(2) 0.3490(3) 0.6396(2) 0.0213(8) Uani 1 1 d . . . . .
C33 C 0.9018(2) 0.3709(3) 0.8187(2) 0.0226(8) Uani 1 1 d . . . . .
S3A S 1.0002(5) 0.1795(7) 0.7176(5) 0.0302(10) Uani 0.68(3) 1 d D U P A 1
O7A O 0.9381(8) 0.1085(15) 0.7198(10) 0.033(2) Uani 0.68(3) 1 d D U P A 1
C34A C 1.0204(11) 0.1501(8) 0.6249(10) 0.049(3) Uani 0.68(3) 1 d D U P A 1
H34A H 0.9668 0.1550 0.5693 0.074 Uiso 0.68(3) 1 calc R U P A 1
H34B H 1.0422 0.0868 0.6319 0.074 Uiso 0.68(3) 1 calc R U P A 1
H34C H 1.0633 0.1926 0.6226 0.074 Uiso 0.68(3) 1 calc R U P A 1
C35A C 1.1036(7) 0.1474(10) 0.8038(11) 0.050(3) Uani 0.68(3) 1 d D U P A 1
H35A H 1.1171 0.0841 0.7935 0.076 Uiso 0.68(3) 1 calc R U P A 1
H35B H 1.1030 0.1508 0.8620 0.076 Uiso 0.68(3) 1 calc R U P A 1
H35C H 1.1474 0.1896 0.8032 0.076 Uiso 0.68(3) 1 calc R U P A 1
S3B S 1.0132(12) 0.1788(16) 0.7352(13) 0.043(3) Uani 0.32(3) 1 d D U P A 2
O7B O 0.9431(18) 0.109(3) 0.717(2) 0.035(5) Uani 0.32(3) 1 d D U P A 2
C34B C 1.0600(19) 0.1487(18) 0.663(2) 0.051(4) Uani 0.32(3) 1 d D U P A 2
H34D H 1.0659 0.0814 0.6621 0.076 Uiso 0.32(3) 1 calc R U P A 2
H34E H 1.1169 0.1774 0.6847 0.076 Uiso 0.32(3) 1 calc R U P A 2
H34F H 1.0228 0.1707 0.6023 0.076 Uiso 0.32(3) 1 calc R U P A 2
C35B C 1.1019(14) 0.143(3) 0.8374(16) 0.051(5) Uani 0.32(3) 1 d D U P A 2
H35D H 1.1143 0.0774 0.8330 0.076 Uiso 0.32(3) 1 calc R U P A 2
H35E H 1.0872 0.1510 0.8870 0.076 Uiso 0.32(3) 1 calc R U P A 2
H35F H 1.1527 0.1799 0.8482 0.076 Uiso 0.32(3) 1 calc R U P A 2

loop_
_atom_site_aniso_label
_atom_site_aniso_U_11
_atom_site_aniso_U_22
_atom_site_aniso_U_33
_atom_site_aniso_U_23
_atom_site_aniso_U_13
_atom_site_aniso_U_12
Pd1 0.00905(12) 0.01756(14) 0.00754(12) 0.00069(10) 0.00141(9) -0.00024(10)
O1 0.0216(14) 0.0292(16) 0.0241(14) 0.0056(12) 0.0045(12) 0.0079(12)
S1 0.0133(4) 0.0281(5) 0.0112(4) 0.0002(4) 0.0032(3) 0.0005(4)
F1 0.0183(11) 0.0440(15) 0.0413(15) 0.0003(12) 0.0101(11) -0.0039(11)
N1 0.0118(13) 0.0166(15) 0.0124(14) 0.0004(12) 0.0027(11) -0.0010(12)
C1 0.0169(17) 0.0114(17) 0.0143(17) 0.0027(13) 0.0054(14) 0.0010(13)
N2 0.0105(14) 0.0201(16) 0.0127(14) 0.0002(12) 0.0034(11) -0.0007(11)
O2 0.0256(15) 0.065(2) 0.0191(14) -0.0003(14) 0.0130(12) -0.0033(15)
S2 0.0157(4) 0.0251(5) 0.0146(4) 0.0013(4) 0.0023(4) 0.0039(4)
F2 0.0375(14) 0.0332(14) 0.0360(15) 0.0112(12) 0.0033(12) 0.0107(12)
C2 0.0131(16) 0.0206(19) 0.0109(16) 0.0001(14) 0.0015(13) -0.0001(14)
N3 0.0125(14) 0.0168(15) 0.0117(14) 0.0003(11) 0.0029(11) 0.0000(11)
O3 0.0251(14) 0.0287(15) 0.0176(13) -0.0076(11) 0.0075(11) -0.0033(12)
F3 0.0280(13) 0.0536(17) 0.0272(13) -0.0177(12) -0.0020(11) 0.0066(12)
C3 0.0151(17) 0.026(2) 0.0182(18) 0.0006(16) 0.0065(15) -0.0014(15)
N4 0.0141(14) 0.0171(15) 0.0100(14) -0.0005(11) 0.0039(11) -0.0023(12)
O4 0.0235(14) 0.0324(16) 0.0294(15) -0.0019(13) 0.0101(12) 0.0029(12)
F4 0.0387(13) 0.0251(13) 0.0231(12) 0.0076(10) 0.0105(10) 0.0056(10)
C4 0.0115(17) 0.042(3) 0.022(2) -0.0019(18) 0.0025(15) -0.0003(16)
N5 0.0116(14) 0.0180(16) 0.0107(14) -0.0003(11) 0.0025(11) -0.0006(11)
O5 0.0217(13) 0.0329(16) 0.0164(13) -0.0064(12) -0.0003(11) 0.0051(12)
F5 0.0351(14) 0.0270(13) 0.0255(13) -0.0087(10) -0.0060(11) 0.0012(11)
C5 0.0144(18) 0.044(3) 0.0180(19) -0.0045(17) 0.0009(15) -0.0015(17)
N6 0.0115(14) 0.0175(15) 0.0104(14) -0.0003(11) 0.0012(11) -0.0012(11)
O6 0.0355(17) 0.0330(17) 0.0310(16) 0.0154(13) 0.0143(14) 0.0068(13)
F6 0.0163(11) 0.0430(15) 0.0318(13) -0.0018(11) 0.0049(10) 0.0059(10)
C6 0.0163(18) 0.035(2) 0.0142(18) -0.0036(16) 0.0042(15) -0.0014(16)
C7 0.0123(16) 0.0204(19) 0.0154(17) 0.0010(14) 0.0043(14) 0.0002(14)
N7 0.0118(14) 0.0180(15) 0.0101(14) 0.0010(11) 0.0023(11) 0.0000(11)
C8 0.0132(17) 0.0228(19) 0.0114(17) -0.0014(14) 0.0039(14) -0.0012(14)
N8 0.0123(14) 0.0169(15) 0.0120(14) 0.0007(12) 0.0039(11) 0.0010(12)
C9 0.0146(16) 0.0151(17) 0.0112(16) 0.0012(14) 0.0045(13) 0.0010(14)
C10 0.0164(17) 0.0141(17) 0.0151(17) 0.0017(13) 0.0061(14) 0.0010(13)
C11 0.0148(17) 0.0196(18) 0.0158(18) 0.0007(14) 0.0031(14) 0.0017(14)
C12 0.0214(19) 0.023(2) 0.0160(18) 0.0013(15) 0.0075(15) 0.0017(15)
C13 0.0193(18) 0.024(2) 0.0179(18) 0.0017(15) 0.0106(15) 0.0009(15)
C14 0.0170(17) 0.0198(18) 0.0173(17) 0.0013(15) 0.0071(14) -0.0008(15)
C15 0.0156(16) 0.0150(17) 0.0105(16) 0.0016(14) 0.0026(13) 0.0003(14)
C16 0.0133(16) 0.0232(19) 0.0112(17) -0.0005(14) 0.0034(14) -0.0028(14)
C17 0.0154(16) 0.0104(16) 0.0125(16) -0.0004(13) 0.0038(13) -0.0016(13)
C18 0.0129(16) 0.0178(18) 0.0138(17) -0.0005(14) 0.0012(14) 0.0014(14)
C19 0.0148(17) 0.0225(19) 0.0191(18) -0.0019(15) 0.0047(15) -0.0012(14)
C20 0.0131(17) 0.029(2) 0.024(2) -0.0021(16) 0.0036(15) -0.0019(15)
C21 0.0137(17) 0.029(2) 0.0191(18) -0.0005(16) -0.0004(14) 0.0000(16)
C22 0.0187(18) 0.022(2) 0.0168(18) 0.0012(15) 0.0038(15) 0.0013(15)
C23 0.0126(16) 0.0166(18) 0.0188(18) -0.0016(14) 0.0040(14) -0.0008(14)
C24 0.0108(16) 0.0215(18) 0.0117(16) 0.0022(14) 0.0010(13) 0.0010(14)
C25 0.0158(17) 0.0126(17) 0.0133(16) 0.0005(13) 0.0049(14) -0.0004(13)
C32 0.0104(16) 0.0233(19) 0.0129(17) 0.0030(14) 0.0026(13) 0.0035(14)
C31 0.0175(17) 0.0139(18) 0.0136(17) -0.0014(13) 0.0039(14) -0.0006(13)
C30 0.0159(17) 0.0167(18) 0.0157(17) -0.0022(14) 0.0049(14) 0.0004(14)
C29 0.0196(18) 0.0181(18) 0.0168(18) -0.0016(14) 0.0085(15) -0.0001(14)
C28 0.0236(19) 0.0196(19) 0.0111(17) 0.0002(14) 0.0076(15) 0.0006(15)
C27 0.0183(18) 0.0197(18) 0.0105(17) -0.0013(14) 0.0031(14) -0.0009(14)
C26 0.0155(17) 0.0134(17) 0.0145(17) -0.0025(13) 0.0055(14) -0.0004(13)
C34 0.0219(19) 0.0202(19) 0.0185(19) -0.0018(15) 0.0062(16) -0.0012(15)
C33 0.0207(19) 0.022(2) 0.0194(19) -0.0015(15) 0.0041(16) 0.0026(15)
S3A 0.0308(19) 0.0312(14) 0.037(2) 0.0003(15) 0.0228(17) 0.0053(14)
O7A 0.020(3) 0.052(5) 0.028(4) 0.000(4) 0.012(3) 0.005(3)
C34A 0.072(7) 0.046(4) 0.061(6) -0.001(5) 0.057(5) 0.002(5)
C35A 0.032(4) 0.044(5) 0.075(7) -0.003(6) 0.025(4) -0.001(3)
S3B 0.043(5) 0.040(4) 0.055(6) -0.005(4) 0.031(4) -0.003(4)
O7B 0.032(7) 0.043(9) 0.028(8) 0.002(8) 0.013(6) -0.003(7)
C34B 0.053(9) 0.051(8) 0.066(9) -0.003(8) 0.043(7) 0.001(8)
C35B 0.030(7) 0.061(10) 0.053(9) -0.011(10) 0.011(7) -0.009(7)

loop_
_atom_type_symbol
_atom_type_description
_atom_type_scat_dispersion_real
_atom_type_scat_dispersion_imag
_atom_type_scat_source
C C 0.0033 0.0016 ' International Tables Vol C Tables 4.2.6.8 and 6.1.1.4'
H H 0.0000 0.0000 ' International Tables Vol C Tables 4.2.6.8 and 6.1.1.4'
F F 0.0171 0.0103 ' International Tables Vol C Tables 4.2.6.8 and 6.1.1.4'
N N 0.0061 0.0033 ' International Tables Vol C Tables 4.2.6.8 and 6.1.1.4'
O O 0.0106 0.0060 ' International Tables Vol C Tables 4.2.6.8 and 6.1.1.4'
Pd Pd -0.9988 1.0072 ' International Tables Vol C Tables 4.2.6.8 and 6.1.1.4'
S S 0.1246 0.1234 ' International Tables Vol C Tables 4.2.6.8 and 6.1.1.4'

loop_
_geom_angle_atom_site_label_1
_geom_angle_atom_site_label_2
_geom_angle_atom_site_label_3
_geom_angle
_geom_angle_site_symmetry_1
_geom_angle_site_symmetry_3
_geom_angle_publ_flag
C25 Pd1 C9 176.74(14) . . ?
C25 Pd1 C1 90.13(14) . . ?
C9 Pd1 C1 89.55(14) . . ?
C25 Pd1 C17 89.58(14) . . ?
C9 Pd1 C17 90.59(14) . . ?
C1 Pd1 C17 177.29(14) . . ?
O2 S1 O3 114.76(19) . . ?
O2 S1 O1 114.86(19) . . ?
O3 S1 O1 114.56(16) . . ?
O2 S1 C33 104.50(17) . . ?
O3 S1 C33 103.33(17) . . ?
O1 S1 C33 102.66(17) . . ?
C1 N1 C2 110.7(3) . . ?
C1 N1 C32 128.4(3) . . ?
C2 N1 C32 120.2(3) . . ?
N2 C1 N1 106.3(3) . . ?
N2 C1 Pd1 127.4(3) . . ?
N1 C1 Pd1 126.3(2) . . ?
C1 N2 C7 110.6(3) . . ?
C1 N2 C8 129.9(3) . . ?
C7 N2 C8 119.5(3) . . ?
O4 S2 O6 115.79(18) . . ?
O4 S2 O5 114.82(17) . . ?
O6 S2 O5 114.95(18) . . ?
O4 S2 C34 103.92(17) . . ?
O6 S2 C34 102.42(17) . . ?
O5 S2 C34 102.28(16) . . ?
C7 C2 C3 122.9(3) . . ?
C7 C2 N1 106.1(3) . . ?
C3 C2 N1 130.9(3) . . ?
C9 N3 C10 111.1(3) . . ?
C9 N3 C8 129.4(3) . . ?
C10 N3 C8 119.5(3) . . ?
C4 C3 C2 115.1(3) . . ?
C4 C3 H3 122.4 . . ?
C2 C3 H3 122.4 . . ?
C9 N4 C15 111.3(3) . . ?
C9 N4 C16 125.4(3) . . ?
C15 N4 C16 122.2(3) . . ?
C3 C4 C5 122.3(3) . . ?
C3 C4 H4 118.8 . . ?
C5 C4 H4 118.8 . . ?
C17 N5 C18 110.9(3) . . ?
C17 N5 C16 127.0(3) . . ?
C18 N5 C16 121.7(3) . . ?
C6 C5 C4 122.0(3) . . ?
C6 C5 H5 119.0 . . ?
C4 C5 H5 119.0 . . ?
C17 N6 C23 110.6(3) . . ?
C17 N6 C24 129.0(3) . . ?
C23 N6 C24 120.3(3) . . ?
C5 C6 C7 116.2(3) . . ?
C5 C6 H6 121.9 . . ?
C7 C6 H6 121.9 . . ?
C2 C7 C6 121.5(3) . . ?
C2 C7 N2 106.1(3) . . ?
C6 C7 N2 132.4(3) . . ?
C25 N7 C26 110.8(3) . . ?
C25 N7 C24 128.3(3) . . ?
C26 N7 C24 120.3(3) . . ?
N2 C8 N3 114.9(3) . . ?
N2 C8 H8A 108.6 . . ?
N3 C8 H8A 108.6 . . ?
N2 C8 H8B 108.6 . . ?
N3 C8 H8B 108.6 . . ?
H8A C8 H8B 107.5 . . ?
C25 N8 C31 111.5(3) . . ?
C25 N8 C32 127.9(3) . . ?
C31 N8 C32 119.9(3) . . ?
N3 C9 N4 105.9(3) . . ?
N3 C9 Pd1 127.4(2) . . ?
N4 C9 Pd1 126.1(2) . . ?
C11 C10 C15 121.8(3) . . ?
C11 C10 N3 132.2(3) . . ?
C15 C10 N3 106.0(3) . . ?
C12 C11 C10 116.6(3) . . ?
C12 C11 H11 121.7 . . ?
C10 C11 H11 121.7 . . ?
C11 C12 C13 121.8(3) . . ?
C11 C12 H12 119.1 . . ?
C13 C12 H12 119.1 . . ?
C14 C13 C12 121.6(3) . . ?
C14 C13 H13 119.2 . . ?
C12 C13 H13 119.2 . . ?
C13 C14 C15 116.4(3) . . ?
C13 C14 H14 121.8 . . ?
C15 C14 H14 121.8 . . ?
C14 C15 N4 132.5(3) . . ?
C14 C15 C10 121.8(3) . . ?
N4 C15 C10 105.7(3) . . ?
N5 C16 N4 112.9(3) . . ?
N5 C16 H16A 109.0 . . ?
N4 C16 H16A 109.0 . . ?
N5 C16 H16B 109.0 . . ?
N4 C16 H16B 109.0 . . ?
H16A C16 H16B 107.8 . . ?
N5 C17 N6 106.5(3) . . ?
N5 C17 Pd1 126.0(2) . . ?
N6 C17 Pd1 127.4(2) . . ?
C19 C18 C23 121.7(3) . . ?
C19 C18 N5 132.1(3) . . ?
C23 C18 N5 106.1(3) . . ?
C20 C19 C18 116.4(3) . . ?
C20 C19 H19 121.8 . . ?
C18 C19 H19 121.8 . . ?
C19 C20 C21 121.7(3) . . ?
C19 C20 H20 119.1 . . ?
C21 C20 H20 119.1 . . ?
C20 C21 C22 122.3(3) . . ?
C20 C21 H21 118.9 . . ?
C22 C21 H21 118.9 . . ?
C23 C22 C21 115.1(3) . . ?
C23 C22 H22 122.4 . . ?
C21 C22 H22 122.4 . . ?
C18 C23 C22 122.7(3) . . ?
C18 C23 N6 105.9(3) . . ?
C22 C23 N6 131.3(3) . . ?
N6 C24 N7 114.7(3) . . ?
N6 C24 H24A 108.6 . . ?
N7 C24 H24A 108.6 . . ?
N6 C24 H24B 108.6 . . ?
N7 C24 H24B 108.6 . . ?
H24A C24 H24B 107.6 . . ?
N8 C25 N7 105.9(3) . . ?
N8 C25 Pd1 126.6(2) . . ?
N7 C25 Pd1 127.5(2) . . ?
N1 C32 N8 113.3(3) . . ?
N1 C32 H32A 108.9 . . ?
N8 C32 H32A 108.9 . . ?
N1 C32 H32B 108.9 . . ?
N8 C32 H32B 108.9 . . ?
H32A C32 H32B 107.7 . . ?
C30 C31 C26 122.8(3) . . ?
C30 C31 N8 131.5(3) . . ?
C26 C31 N8 105.7(3) . . ?
C31 C30 C29 115.9(3) . . ?
C31 C30 H30 122.1 . . ?
C29 C30 H30 122.1 . . ?
C30 C29 C28 121.5(3) . . ?
C30 C29 H29 119.2 . . ?
C28 C29 H29 119.2 . . ?
C27 C28 C29 122.4(3) . . ?
C27 C28 H28 118.8 . . ?
C29 C28 H28 118.8 . . ?
C28 C27 C26 115.9(3) . . ?
C28 C27 H27 122.0 . . ?
C26 C27 H27 122.0 . . ?
C31 C26 C27 121.5(3) . . ?
C31 C26 N7 106.1(3) . . ?
C27 C26 N7 132.4(3) . . ?
F5 C34 F4 107.3(3) . . ?
F5 C34 F6 108.0(3) . . ?
F4 C34 F6 107.3(3) . . ?
F5 C34 S2 112.2(3) . . ?
F4 C34 S2 111.5(3) . . ?
F6 C34 S2 110.3(3) . . ?
F1 C33 F2 107.1(3) . . ?
F1 C33 F3 108.1(3) . . ?
F2 C33 F3 107.2(3) . . ?
F1 C33 S1 110.8(3) . . ?
F2 C33 S1 112.3(3) . . ?
F3 C33 S1 111.2(3) . . ?
O7A S3A C35A 106.0(5) . . ?
O7A S3A C34A 106.3(5) . . ?
C35A S3A C34A 97.0(5) . . ?
S3A C34A H34A 109.5 . . ?
S3A C34A H34B 109.5 . . ?
H34A C34A H34B 109.5 . . ?
S3A C34A H34C 109.5 . . ?
H34A C34A H34C 109.5 . . ?
H34B C34A H34C 109.5 . . ?
S3A C35A H35A 109.5 . . ?
S3A C35A H35B 109.5 . . ?
H35A C35A H35B 109.5 . . ?
S3A C35A H35C 109.5 . . ?
H35A C35A H35C 109.5 . . ?
H35B C35A H35C 109.5 . . ?
O7B S3B C34B 106.0(10) . . ?
O7B S3B C35B 105.5(10) . . ?
C34B S3B C35B 96.7(9) . . ?
S3B C34B H34D 109.5 . . ?
S3B C34B H34E 109.5 . . ?
H34D C34B H34E 109.5 . . ?
S3B C34B H34F 109.5 . . ?
H34D C34B H34F 109.5 . . ?
H34E C34B H34F 109.5 . . ?
S3B C35B H35D 109.5 . . ?
S3B C35B H35E 109.5 . . ?
H35D C35B H35E 109.5 . . ?
S3B C35B H35F 109.5 . . ?
H35D C35B H35F 109.5 . . ?
H35E C35B H35F 109.5 . . ?

loop_
_geom_bond_atom_site_label_1
_geom_bond_atom_site_label_2
_geom_bond_distance
_geom_bond_site_symmetry_2
_geom_bond_publ_flag
Pd1 C25 1.985(3) . ?
Pd1 C9 1.985(3) . ?
Pd1 C1 1.988(3) . ?
Pd1 C17 1.995(3) . ?
O1 S1 1.448(3) . ?
S1 O2 1.433(3) . ?
S1 O3 1.445(3) . ?
S1 C33 1.827(4) . ?
F1 C33 1.325(5) . ?
N1 C1 1.352(4) . ?
N1 C2 1.400(4) . ?
N1 C32 1.452(4) . ?
C1 N2 1.349(4) . ?
N2 C7 1.404(4) . ?
N2 C8 1.457(4) . ?
S2 O4 1.430(3) . ?
S2 O6 1.439(3) . ?
S2 O5 1.448(3) . ?
S2 C34 1.827(4) . ?
F2 C33 1.328(5) . ?
C2 C7 1.382(5) . ?
C2 C3 1.392(5) . ?
N3 C9 1.353(4) . ?
N3 C10 1.400(4) . ?
N3 C8 1.459(4) . ?
F3 C33 1.337(4) . ?
C3 C4 1.383(5) . ?
C3 H3 0.9500 . ?
N4 C9 1.357(4) . ?
N4 C15 1.397(4) . ?
N4 C16 1.469(4) . ?
F4 C34 1.338(4) . ?
C4 C5 1.389(6) . ?
C4 H4 0.9500 . ?
N5 C17 1.346(4) . ?
N5 C18 1.397(4) . ?
N5 C16 1.457(4) . ?
F5 C34 1.325(4) . ?
C5 C6 1.384(5) . ?
C5 H5 0.9500 . ?
N6 C17 1.350(4) . ?
N6 C23 1.402(4) . ?
N6 C24 1.453(4) . ?
F6 C34 1.340(4) . ?
C6 C7 1.384(5) . ?
C6 H6 0.9500 . ?
N7 C25 1.359(4) . ?
N7 C26 1.401(4) . ?
N7 C24 1.466(4) . ?
C8 H8A 0.9900 . ?
C8 H8B 0.9900 . ?
N8 C25 1.345(4) . ?
N8 C31 1.401(4) . ?
N8 C32 1.461(4) . ?
C10 C11 1.385(5) . ?
C10 C15 1.397(5) . ?
C11 C12 1.384(5) . ?
C11 H11 0.9500 . ?
C12 C13 1.407(5) . ?
C12 H12 0.9500 . ?
C13 C14 1.385(5) . ?
C13 H13 0.9500 . ?
C14 C15 1.393(5) . ?
C14 H14 0.9500 . ?
C16 H16A 0.9900 . ?
C16 H16B 0.9900 . ?
C18 C19 1.387(5) . ?
C18 C23 1.388(5) . ?
C19 C20 1.386(5) . ?
C19 H19 0.9500 . ?
C20 C21 1.396(6) . ?
C20 H20 0.9500 . ?
C21 C22 1.396(5) . ?
C21 H21 0.9500 . ?
C22 C23 1.391(5) . ?
C22 H22 0.9500 . ?
C24 H24A 0.9900 . ?
C24 H24B 0.9900 . ?
C32 H32A 0.9900 . ?
C32 H32B 0.9900 . ?
C31 C30 1.385(5) . ?
C31 C26 1.390(5) . ?
C30 C29 1.389(5) . ?
C30 H30 0.9500 . ?
C29 C28 1.400(5) . ?
C29 H29 0.9500 . ?
C28 C27 1.386(5) . ?
C28 H28 0.9500 . ?
C27 C26 1.392(5) . ?
C27 H27 0.9500 . ?
S3A O7A 1.503(6) . ?
S3A C35A 1.789(8) . ?
S3A C34A 1.790(6) . ?
C34A H34A 0.9800 . ?
C34A H34B 0.9800 . ?
C34A H34C 0.9800 . ?
C35A H35A 0.9800 . ?
C35A H35B 0.9800 . ?
C35A H35C 0.9800 . ?
S3B O7B 1.503(8) . ?
S3B C34B 1.789(10) . ?
S3B C35B 1.793(10) . ?
C34B H34D 0.9800 . ?
C34B H34E 0.9800 . ?
C34B H34F 0.9800 . ?
C35B H35D 0.9800 . ?
C35B H35E 0.9800 . ?
C35B H35F 0.9800 . ?

loop_
_geom_torsion_atom_site_label_1
_geom_torsion_atom_site_label_2
_geom_torsion_atom_site_label_3
_geom_torsion_atom_site_label_4
_geom_torsion
_geom_torsion_site_symmetry_1
_geom_torsion_site_symmetry_2
_geom_torsion_site_symmetry_3
_geom_torsion_site_symmetry_4
_geom_torsion_publ_flag
C2 N1 C1 N2 2.3(4) . . . . ?
C32 N1 C1 N2 172.7(3) . . . . ?
C2 N1 C1 Pd1 -176.8(2) . . . . ?
C32 N1 C1 Pd1 -6.4(5) . . . . ?
N1 C1 N2 C7 -1.9(4) . . . . ?
Pd1 C1 N2 C7 177.2(3) . . . . ?
N1 C1 N2 C8 178.6(3) . . . . ?
Pd1 C1 N2 C8 -2.4(5) . . . . ?
C1 N1 C2 C7 -1.8(4) . . . . ?
C32 N1 C2 C7 -173.1(3) . . . . ?
C1 N1 C2 C3 175.1(4) . . . . ?
C32 N1 C2 C3 3.7(6) . . . . ?
C7 C2 C3 C4 -1.5(6) . . . . ?
N1 C2 C3 C4 -177.9(4) . . . . ?
C2 C3 C4 C5 0.5(6) . . . . ?
C3 C4 C5 C6 -0.3(7) . . . . ?
C4 C5 C6 C7 0.9(6) . . . . ?
C3 C2 C7 C6 2.3(6) . . . . ?
N1 C2 C7 C6 179.5(3) . . . . ?
C3 C2 C7 N2 -176.6(3) . . . . ?
N1 C2 C7 N2 0.6(4) . . . . ?
C5 C6 C7 C2 -1.9(6) . . . . ?
C5 C6 C7 N2 176.7(4) . . . . ?
C1 N2 C7 C2 0.8(4) . . . . ?
C8 N2 C7 C2 -179.6(3) . . . . ?
C1 N2 C7 C6 -178.0(4) . . . . ?
C8 N2 C7 C6 1.6(6) . . . . ?
C1 N2 C8 N3 7.6(5) . . . . ?
C7 N2 C8 N3 -171.9(3) . . . . ?
C9 N3 C8 N2 -0.3(5) . . . . ?
C10 N3 C8 N2 176.7(3) . . . . ?
C10 N3 C9 N4 -0.2(4) . . . . ?
C8 N3 C9 N4 176.9(3) . . . . ?
C10 N3 C9 Pd1 171.2(3) . . . . ?
C8 N3 C9 Pd1 -11.6(5) . . . . ?
C15 N4 C9 N3 -0.4(4) . . . . ?
C16 N4 C9 N3 -168.5(3) . . . . ?
C15 N4 C9 Pd1 -172.0(2) . . . . ?
C16 N4 C9 Pd1 20.0(5) . . . . ?
C9 N3 C10 C11 -178.5(4) . . . . ?
C8 N3 C10 C11 4.1(6) . . . . ?
C9 N3 C10 C15 0.7(4) . . . . ?
C8 N3 C10 C15 -176.7(3) . . . . ?
C15 C10 C11 C12 0.8(5) . . . . ?
N3 C10 C11 C12 179.9(4) . . . . ?
C10 C11 C12 C13 0.3(6) . . . . ?
C11 C12 C13 C14 -1.2(6) . . . . ?
C12 C13 C14 C15 0.9(5) . . . . ?
C13 C14 C15 N4 -179.1(4) . . . . ?
C13 C14 C15 C10 0.1(5) . . . . ?
C9 N4 C15 C14 -179.8(4) . . . . ?
C16 N4 C15 C14 -11.3(6) . . . . ?
C9 N4 C15 C10 0.9(4) . . . . ?
C16 N4 C15 C10 169.3(3) . . . . ?
C11 C10 C15 C14 -1.0(6) . . . . ?
N3 C10 C15 C14 179.7(3) . . . . ?
C11 C10 C15 N4 178.4(3) . . . . ?
N3 C10 C15 N4 -0.9(4) . . . . ?
C17 N5 C16 N4 36.2(5) . . . . ?
C18 N5 C16 N4 -151.9(3) . . . . ?
C9 N4 C16 N5 -41.2(5) . . . . ?
C15 N4 C16 N5 152.0(3) . . . . ?
C18 N5 C17 N6 0.5(4) . . . . ?
C16 N5 C17 N6 173.1(3) . . . . ?
C18 N5 C17 Pd1 177.1(2) . . . . ?
C16 N5 C17 Pd1 -10.3(5) . . . . ?
C23 N6 C17 N5 0.1(4) . . . . ?
C24 N6 C17 N5 176.3(3) . . . . ?
C23 N6 C17 Pd1 -176.4(3) . . . . ?
C24 N6 C17 Pd1 -0.2(5) . . . . ?
C17 N5 C18 C19 176.3(4) . . . . ?
C16 N5 C18 C19 3.2(6) . . . . ?
C17 N5 C18 C23 -0.9(4) . . . . ?
C16 N5 C18 C23 -174.0(3) . . . . ?
C23 C18 C19 C20 -0.8(5) . . . . ?
N5 C18 C19 C20 -177.6(4) . . . . ?
C18 C19 C20 C21 -0.3(6) . . . . ?
C19 C20 C21 C22 0.1(6) . . . . ?
C20 C21 C22 C23 1.1(6) . . . . ?
C19 C18 C23 C22 2.2(6) . . . . ?
N5 C18 C23 C22 179.7(3) . . . . ?
C19 C18 C23 N6 -176.6(3) . . . . ?
N5 C18 C23 N6 0.9(4) . . . . ?
C21 C22 C23 C18 -2.2(6) . . . . ?
C21 C22 C23 N6 176.2(4) . . . . ?
C17 N6 C23 C18 -0.7(4) . . . . ?
C24 N6 C23 C18 -177.2(3) . . . . ?
C17 N6 C23 C22 -179.3(4) . . . . ?
C24 N6 C23 C22 4.1(6) . . . . ?
C17 N6 C24 N7 16.8(5) . . . . ?
C23 N6 C24 N7 -167.3(3) . . . . ?
C25 N7 C24 N6 -20.1(5) . . . . ?
C26 N7 C24 N6 169.8(3) . . . . ?
C31 N8 C25 N7 0.5(4) . . . . ?
C32 N8 C25 N7 -170.0(3) . . . . ?
C31 N8 C25 Pd1 -177.5(2) . . . . ?
C32 N8 C25 Pd1 12.0(5) . . . . ?
C26 N7 C25 N8 -0.7(4) . . . . ?
C24 N7 C25 N8 -171.6(3) . . . . ?
C26 N7 C25 Pd1 177.3(2) . . . . ?
C24 N7 C25 Pd1 6.4(5) . . . . ?
C1 N1 C32 N8 28.0(5) . . . . ?
C2 N1 C32 N8 -162.3(3) . . . . ?
C25 N8 C32 N1 -31.0(5) . . . . ?
C31 N8 C32 N1 159.2(3) . . . . ?
C25 N8 C31 C30 179.6(4) . . . . ?
C32 N8 C31 C30 -9.1(6) . . . . ?
C25 N8 C31 C26 -0.1(4) . . . . ?
C32 N8 C31 C26 171.3(3) . . . . ?
C26 C31 C30 C29 1.4(5) . . . . ?
N8 C31 C30 C29 -178.2(4) . . . . ?
C31 C30 C29 C28 -0.7(5) . . . . ?
C30 C29 C28 C27 -0.3(6) . . . . ?
C29 C28 C27 C26 0.6(5) . . . . ?
C30 C31 C26 C27 -1.1(6) . . . . ?
N8 C31 C26 C27 178.6(3) . . . . ?
C30 C31 C26 N7 180.0(3) . . . . ?
N8 C31 C26 N7 -0.3(4) . . . . ?
C28 C27 C26 C31 0.1(5) . . . . ?
C28 C27 C26 N7 178.6(4) . . . . ?
C25 N7 C26 C31 0.6(4) . . . . ?
C24 N7 C26 C31 172.4(3) . . . . ?
C25 N7 C26 C27 -178.1(4) . . . . ?
C24 N7 C26 C27 -6.3(6) . . . . ?
O4 S2 C34 F5 64.8(3) . . . . ?
O6 S2 C34 F5 -56.1(3) . . . . ?
O5 S2 C34 F5 -175.4(3) . . . . ?
O4 S2 C34 F4 -55.6(3) . . . . ?
O6 S2 C34 F4 -176.5(3) . . . . ?
O5 S2 C34 F4 64.2(3) . . . . ?
O4 S2 C34 F6 -174.7(3) . . . . ?
O6 S2 C34 F6 64.4(3) . . . . ?
O5 S2 C34 F6 -54.9(3) . . . . ?
O2 S1 C33 F1 -172.1(3) . . . . ?
O3 S1 C33 F1 67.5(3) . . . . ?
O1 S1 C33 F1 -51.9(3) . . . . ?
O2 S1 C33 F2 68.2(3) . . . . ?
O3 S1 C33 F2 -52.2(3) . . . . ?
O1 S1 C33 F2 -171.6(3) . . . . ?
O2 S1 C33 F3 -51.9(3) . . . . ?
O3 S1 C33 F3 -172.3(3) . . . . ?
O1 S1 C33 F3 68.3(3) . . . . ?
